data_2310181
loop_
_publ_author_name
'Duwell, E.J.'
'Baenziger, N.C.'

_publ_section_title
;
 The crystal structure of K5 Hg7
;
_journal_name_full 'Acta Crystallographica (1,1948-23,1967)'
_journal_page_first 476
_journal_page_last 479
_journal_volume 13
_journal_year 1960
_chemical_formula_sum 'Hg7 K5'
_space_group_IT_number 57
_symmetry_space_group_name_Hall '-P 2c 2b'
_symmetry_space_group_name_H-M 'P b c m'
_cell_angle_alpha 90
_cell_angle_beta 90
_cell_angle_gamma 90
_cell_formula_units_Z 4
_cell_length_a 10.06
_cell_length_b 19.45
_cell_length_c 8.34
_cell_volume 1631.863
_citation_journal_id_ASTM ACCRA9
_cod_data_source_file Duwell_ACCRA9_1960_624.cif
_cod_data_source_block Hg7K5
_cod_database_code 2310181

loop_
_symmetry_equiv_pos_as_xyz
x,y,z
-x,-y,z+1/2
x,-y+1/2,-z
-x,y+1/2,-z+1/2
-x,-y,-z
x,y,-z-1/2
-x,y-1/2,z
x,-y-1/2,z-1/2

loop_
_atom_site_label
_atom_site_type_symbol
_atom_site_fract_x
_atom_site_fract_y
_atom_site_fract_z
_atom_site_occupancy
_atom_site_U_iso_or_equiv
Hg3 Hg 0.679 0.1194 0.5708 1 0.0
Hg4 Hg 0.3737 0.1399 0.5708 1 0.0
K4 K 0.009 0.398 0.25 1 0.0
K5 K 0.896 0.083 0.25 1 0.0
Hg2 Hg 0.1994 0.0274 0.0646 1 0.0
Hg1 Hg 0.8701 0.25 0 1 0.0
K2 K 0.538 0.017 0.25 1 0.0
K1 K 0.559 0.22 0.25 1 0.0
K3 K 0.174 0.21 0.25 1 0.0
